data_7707792
loop_
_publ_author_name
'Nguyen, Duc Hanh'
'Merel, Delphine'
'Merle, Nicolas'
'Trivelli, Xavier'
'Capet, Fr\'ed\'eric'
'Gauvin, R\'egis M'

_publ_section_title
;
 Isonitrile ruthenium and iron PNP complexes: synthesis, characterization
 and catalytic assessment for base-free dehydrogenative coupling of
 alcohols.
;
_journal_issue 29
_journal_name_full 'Dalton transactions (Cambridge, England : 2003)'
_journal_page_first 10067
_journal_page_last 10081
_journal_paper_doi 10.1039/d1dt01722e
_journal_volume 50
_journal_year 2021
_chemical_formula_moiety 'C32 H51 Br Fe N3 P2, C24 H20 B'
_chemical_formula_sum 'C56 H71 B Br Fe N3 P2'
_chemical_formula_weight 994.66
_chemical_name_systematic '[Fe(Br)(PhCH2NC)2(PNPH)](BPh4)'
_chemical_properties_physical Air-sensitive
_space_group_crystal_system triclinic
_space_group_IT_number 2
_space_group_name_Hall '-P 1'
_space_group_name_H-M_alt 'P -1'
_atom_sites_solution_hydrogens mixed
_atom_sites_solution_primary dual
_audit_creation_date 2018-10-23
_audit_creation_method
;
Olex2 1.2
(compiled 2018.05.29 svn.r3508 for OlexSys, GUI svn.r5506)
;
_audit_update_record
;
2020-05-29 deposited with the CCDC.	2021-06-24 downloaded from the CCDC.
;
_cell_angle_alpha 100.610(2)
_cell_angle_beta 98.629(2)
_cell_angle_gamma 111.026(2)
_cell_formula_units_Z 2
_cell_length_a 11.4473(4)
_cell_length_b 13.7872(5)
_cell_length_c 17.7984(7)
_cell_measurement_reflns_used 9844
_cell_measurement_temperature 99.99
_cell_measurement_theta_max 27.83
_cell_measurement_theta_min 2.31
_cell_volume 2504.68(17)
_computing_cell_refinement 'SAINT v8.34A (Bruker, 2013)'
_computing_data_reduction 'SAINT v8.34A (Bruker, 2013)'
_computing_molecular_graphics 'Olex2 (Dolomanov et al., 2009)'
_computing_publication_material 'Olex2 (Dolomanov et al., 2009)'
_computing_structure_refinement 'ShelXL (Sheldrick, 2015b)'
_computing_structure_solution 'SHELXT 2015 (Sheldrick, 2015a)'
_diffrn_ambient_temperature 99.99
_diffrn_measured_fraction_theta_full 1.000
_diffrn_measured_fraction_theta_max 0.999
_diffrn_measurement_device_type 'Bruker APEX-II CCD'
_diffrn_measurement_method '\f and \w scans'
_diffrn_radiation_type MoK\a
_diffrn_radiation_wavelength 0.71073
_diffrn_reflns_av_R_equivalents 0.0432
_diffrn_reflns_av_unetI/netI 0.0307
_diffrn_reflns_Laue_measured_fraction_full 1.000
_diffrn_reflns_Laue_measured_fraction_max 0.999
_diffrn_reflns_limit_h_max 14
_diffrn_reflns_limit_h_min -14
_diffrn_reflns_limit_k_max 17
_diffrn_reflns_limit_k_min -17
_diffrn_reflns_limit_l_max 22
_diffrn_reflns_limit_l_min -22
_diffrn_reflns_number 79280
_diffrn_reflns_point_group_measured_fraction_full 1.000
_diffrn_reflns_point_group_measured_fraction_max 0.999
_diffrn_reflns_theta_full 26.000
_diffrn_reflns_theta_max 26.372
_diffrn_reflns_theta_min 1.198
_diffrn_standards_number 0
_exptl_absorpt_coefficient_mu 1.203
_exptl_absorpt_correction_T_max 0.7457
_exptl_absorpt_correction_T_min 0.6876
_exptl_absorpt_correction_type multi-scan
_exptl_absorpt_process_details
'SADABS-2014/5 (Bruker,2014/5) was used for absorption correction. wR2(int) was 0.1040 before and 0.0500 after correction. The Ratio of minimum to maximum transmission is 0.9221. The \l/2 correction factor is 0.00150.'
_exptl_crystal_colour yellow
_exptl_crystal_colour_primary yellow
_exptl_crystal_density_diffrn 1.319
_exptl_crystal_description prism
_exptl_crystal_F_000 1048
_exptl_crystal_recrystallization_method 'Re-crystallisation from solvent: toluene/pentane'
_exptl_crystal_size_max 0.34
_exptl_crystal_size_mid 0.15
_exptl_crystal_size_min 0.1
_refine_diff_density_max 1.324
_refine_diff_density_min -2.463
_refine_diff_density_rms 0.071
_refine_ls_extinction_method none
_refine_ls_goodness_of_fit_ref 1.041
_refine_ls_hydrogen_treatment mixed
_refine_ls_matrix_type full
_refine_ls_number_parameters 613
_refine_ls_number_reflns 10246
_refine_ls_number_restraints 26
_refine_ls_restrained_S_all 1.041
_refine_ls_R_factor_all 0.0666
_refine_ls_R_factor_gt 0.0486
_refine_ls_shift/su_max 0.001
_refine_ls_shift/su_mean 0.000
_refine_ls_structure_factor_coef Fsqd
_refine_ls_weighting_details 'w=1/[\s^2^(Fo^2^)+(0.0148P)^2^+6.2687P] where P=(Fo^2^+2Fc^2^)/3'
_refine_ls_weighting_scheme calc
_refine_ls_wR_factor_gt 0.0950
_refine_ls_wR_factor_ref 0.1040
_reflns_Friedel_coverage 0.000
_reflns_number_gt 8094
_reflns_number_total 10246
_reflns_threshold_expression 'I > 2\s(I)'
_cod_data_source_file d1dt01722e2.cif
_cod_data_source_block mo_dhng056_0m
_cod_depositor_comments 'Adding full bibliography for 7707785--7707792.cif.'
_cod_original_cell_volume 2504.68(16)
_cod_database_code 7707792
_shelx_shelxl_version_number 2018/1
_shelx_space_group_comment
;
The symmetry employed for this shelxl refinement is uniquely defined
by the following loop, which should always be used as a source of
symmetry information in preference to the above space-group names.
They are only intended as comments.
;
_olex2_refinement_description
;
1. Fixed Uiso
 At 1.2 times of:
  All C(H) groups, All C(H,H) groups
 At 1.5 times of:
  All C(H,H,H) groups
2. Restrained distances
 C6A-C4A \\sim C6B-C4B \\sim C5A-C4A \\sim C5B-C4B
 with sigma of 0.02
 C6A-C5A \\sim C6B-C5B
 with sigma of 0.04
 C16A-C14A \\sim C16B-C14B \\sim C15A-C14A \\sim C15B-C14B
 with sigma of 0.02
 C16A-C15A \\sim C16B-C15B
 with sigma of 0.04
3. Rigid bond restraints
 C30, C31, C32, C27, C28, C29
 with sigma for 1-2 distances of 0.01 and sigma for 1-3 distances of 0.01
4. Uiso/Uaniso restraints and constraints
Uanis(C6B) = Uanis(C6A)
Uanis(C5B) = Uanis(C5A)
Uanis(C4B) = Uanis(C4A)
Uanis(C16A) = Uanis(C16B)
Uanis(C14A) = Uanis(C14B)
Uanis(C15A) = Uanis(C15B)
5. Others
 Sof(C4B)=Sof(H4B)=Sof(C6B)=Sof(H6BA)=Sof(H6BB)=Sof(H6BC)=Sof(C5B)=Sof(H5BA)=
 Sof(H5BB)=Sof(H5BC)=1-FVAR(1)
 Sof(C6A)=Sof(H6AA)=Sof(H6AB)=Sof(H6AC)=Sof(C5A)=Sof(H5AA)=Sof(H5AB)=Sof(H5AC)=
 Sof(C4A)=Sof(H4A)=FVAR(1)
 Sof(C15B)=Sof(H15D)=Sof(H15E)=Sof(H15F)=Sof(C14B)=Sof(H14B)=Sof(C16B)=
 Sof(H16D)=Sof(H16E)=Sof(H16F)=1-FVAR(2)
 Sof(C16A)=Sof(H16A)=Sof(H16B)=Sof(H16C)=Sof(C15A)=Sof(H15A)=Sof(H15B)=
 Sof(H15C)=Sof(C14A)=Sof(H14A)=FVAR(2)
6.a Ternary CH refined with riding coordinates:
 C1(H1A), C11(H11), C4B(H4B), C14A(H14A), C4A(H4A), C14B(H14B)
6.b Secondary CH2 refined with riding coordinates:
 C18(H18A,H18B), C26(H26A,H26B), C9(H9A,H9B), C10(H10A,H10B), C7(H7A,H7B),
 C8(H8A,H8B)
6.c Aromatic/amide H refined with riding coordinates:
 C38(H38), C36(H36), C37(H37), C42(H42), C44(H44), C43(H43), C52(H52),
 C46(H46), C41(H41), C40(H40), C47(H47), C34(H34), C56(H56), C53(H53), C48(H48),
  C50(H50), C35(H35), C55(H55), C54(H54), C24(H24), C49(H49), C20(H20),
 C21(H21), C22(H22), C23(H23), C28(H28), C32(H32), C29(H29), C31(H31), C30(H30)
6.d Idealised Me refined as rotating group:
 C2(H2A,H2B,H2C), C3(H3A,H3B,H3C), C13(H13A,H13B,H13C), C16A(H16A,H16B,H16C),
 C15A(H15A,H15B,H15C), C12(H12A,H12B,H12C), C6A(H6AA,H6AB,H6AC), C5A(H5AA,H5AB,
 H5AC), C6B(H6BA,H6BB,H6BC), C5B(H5BA,H5BB,H5BC), C15B(H15D,H15E,H15F),
 C16B(H16D,H16E,H16F)
;
_olex2_submission_special_instructions 'No special instructions were received'

loop_
_space_group_symop_operation_xyz
'x, y, z'
'-x, -y, -z'

loop_
_atom_site_label
_atom_site_type_symbol
_atom_site_fract_x
_atom_site_fract_y
_atom_site_fract_z
_atom_site_U_iso_or_equiv
_atom_site_adp_type
_atom_site_occupancy
_atom_site_site_symmetry_order
_atom_site_calc_flag
_atom_site_refinement_flags_posn
_atom_site_refinement_flags_adp
_atom_site_refinement_flags_occupancy
_atom_site_disorder_assembly
_atom_site_disorder_group
Fe1 Fe 0.55245(4) 0.74401(4) 0.69677(2) 0.02578(11) Uani 1 1 d . . . . .
P1 P 0.62113(8) 0.90903(7) 0.67241(5) 0.0325(2) Uani 1 1 d . . . . .
P2 P 0.50962(10) 0.59483(8) 0.74204(5) 0.0429(2) Uani 1 1 d . . . . .
N2 N 0.3846(2) 0.8082(2) 0.79032(15) 0.0266(6) Uani 1 1 d . . . . .
N3 N 0.3434(2) 0.6350(2) 0.54993(15) 0.0299(6) Uani 1 1 d . . . . .
N1 N 0.7035(3) 0.8175(3) 0.79592(16) 0.0397(7) Uani 1 1 d . . . . .
C33 C 0.4299(3) 0.2441(2) 0.89364(16) 0.0209(6) Uani 1 1 d . . . . .
C38 C 0.5194(3) 0.2068(2) 0.86652(17) 0.0232(6) Uani 1 1 d . . . . .
H38 H 0.489165 0.134575 0.836138 0.028 Uiso 1 1 calc R . . . .
C45 C 0.1822(2) 0.2243(2) 0.89292(17) 0.0202(6) Uani 1 1 d . . . . .
C39 C 0.2657(3) 0.0816(2) 0.93616(16) 0.0200(6) Uani 1 1 d . . . . .
C36 C 0.6971(3) 0.3771(2) 0.92566(18) 0.0259(6) Uani 1 1 d . . . . .
H36 H 0.786050 0.421849 0.936029 0.031 Uiso 1 1 calc R . . . .
C37 C 0.6503(3) 0.2713(2) 0.88229(18) 0.0253(6) Uani 1 1 d . . . . .
H37 H 0.707420 0.242525 0.863235 0.030 Uiso 1 1 calc R . . . .
C42 C 0.2315(3) -0.0653(2) 1.03304(17) 0.0266(6) Uani 1 1 d . . . . .
H42 H 0.220562 -0.116121 1.063698 0.032 Uiso 1 1 calc R . . . .
C44 C 0.1436(3) 0.0128(2) 0.94148(17) 0.0248(6) Uani 1 1 d . . . . .
H44 H 0.069582 0.016350 0.911960 0.030 Uiso 1 1 calc R . . . .
C43 C 0.1258(3) -0.0599(2) 0.98758(18) 0.0272(7) Uani 1 1 d . . . . .
H43 H 0.041228 -0.105840 0.987958 0.033 Uiso 1 1 calc R . . . .
C52 C 0.1306(3) -0.0087(2) 0.75346(17) 0.0236(6) Uani 1 1 d . . . . .
H52 H 0.105204 -0.050662 0.789514 0.028 Uiso 1 1 calc R . . . .
C17 C 0.4473(3) 0.7817(2) 0.75269(16) 0.0241(6) Uani 1 1 d . . . . .
C46 C 0.1858(3) 0.2713(2) 0.97049(17) 0.0232(6) Uani 1 1 d . . . . .
H46 H 0.246889 0.268863 1.011804 0.028 Uiso 1 1 calc R . . . .
C41 C 0.3534(3) 0.0047(2) 1.03292(17) 0.0258(6) Uani 1 1 d . . . . .
H41 H 0.426804 0.004111 1.065466 0.031 Uiso 1 1 calc R . . . .
C19 C 0.1774(3) 0.7357(2) 0.82377(18) 0.0253(6) Uani 1 1 d . . . . .
C40 C 0.3693(3) 0.0763(2) 0.98532(17) 0.0223(6) Uani 1 1 d . . . . .
H40 H 0.454169 0.123307 0.986391 0.027 Uiso 1 1 calc R . . . .
C51 C 0.2263(3) 0.0955(2) 0.78250(17) 0.0217(6) Uani 1 1 d . . . . .
C47 C 0.1049(3) 0.3213(2) 0.99010(18) 0.0259(6) Uani 1 1 d . . . . .
H47 H 0.111342 0.352117 1.043682 0.031 Uiso 1 1 calc R . . . .
C34 C 0.4823(3) 0.3507(2) 0.93784(19) 0.0290(7) Uani 1 1 d . . . . .
H34 H 0.426402 0.379942 0.958166 0.035 Uiso 1 1 calc R . . . .
C25 C 0.4238(3) 0.6773(2) 0.60713(18) 0.0257(6) Uani 1 1 d . . . . .
C56 C 0.2615(3) 0.1508(2) 0.72506(18) 0.0274(7) Uani 1 1 d . . . . .
H56 H 0.328466 0.220809 0.741246 0.033 Uiso 1 1 calc R . . . .
C53 C 0.0711(3) -0.0535(3) 0.67371(18) 0.0324(7) Uani 1 1 d . . . . .
H53 H 0.006654 -0.124657 0.656574 0.039 Uiso 1 1 calc R . . . .
C48 C 0.0150(3) 0.3261(2) 0.93164(19) 0.0299(7) Uani 1 1 d . . . . .
H48 H -0.041009 0.360177 0.944325 0.036 Uiso 1 1 calc R . . . .
C50 C 0.0899(3) 0.2309(3) 0.83559(19) 0.0298(7) Uani 1 1 d . . . . .
H50 H 0.082768 0.200476 0.781833 0.036 Uiso 1 1 calc R . . . .
C18 C 0.2976(3) 0.8348(2) 0.8334(2) 0.0322(7) Uani 1 1 d . . . . .
H18A H 0.273895 0.889507 0.813821 0.039 Uiso 1 1 calc R . . . .
H18B H 0.341268 0.865634 0.889887 0.039 Uiso 1 1 calc R . . . .
C35 C 0.6127(3) 0.4165(2) 0.9536(2) 0.0310(7) Uani 1 1 d . . . . .
H35 H 0.643678 0.488929 0.983771 0.037 Uiso 1 1 calc R . . . .
C55 C 0.2020(3) 0.1072(3) 0.64572(19) 0.0338(7) Uani 1 1 d . . . . .
H55 H 0.227966 0.147827 0.609024 0.041 Uiso 1 1 calc R . . . .
C54 C 0.1053(3) 0.0049(3) 0.61958(19) 0.0368(8) Uani 1 1 d . . . . .
H54 H 0.063308 -0.024567 0.565405 0.044 Uiso 1 1 calc R . . . .
C24 C 0.0754(3) 0.7029(3) 0.7597(2) 0.0353(8) Uani 1 1 d . . . . .
H24 H 0.079272 0.743549 0.721791 0.042 Uiso 1 1 calc R . . . .
C49 C 0.0078(3) 0.2807(3) 0.8545(2) 0.0357(8) Uani 1 1 d . . . . .
H49 H -0.053935 0.283310 0.813667 0.043 Uiso 1 1 calc R . . . .
C20 C 0.1705(3) 0.6765(3) 0.87896(19) 0.0339(7) Uani 1 1 d . . . . .
H20 H 0.239938 0.699808 0.923748 0.041 Uiso 1 1 calc R . . . .
C27 C 0.1493(3) 0.6354(3) 0.4726(2) 0.0389(8) Uani 1 1 d . U . . .
C1 C 0.5169(3) 0.9839(3) 0.6849(2) 0.0376(8) Uani 1 1 d . . . . .
H1A H 0.503814 0.986126 0.739420 0.045 Uiso 1 1 calc R . . . .
C21 C 0.0632(4) 0.5836(3) 0.8693(2) 0.0463(10) Uani 1 1 d . . . . .
H21 H 0.059509 0.542709 0.907055 0.056 Uiso 1 1 calc R . . . .
C22 C -0.0374(4) 0.5503(3) 0.8056(3) 0.0482(10) Uani 1 1 d . . . . .
H22 H -0.110606 0.485865 0.798974 0.058 Uiso 1 1 calc R . . . .
C23 C -0.0334(3) 0.6097(3) 0.7507(2) 0.0472(10) Uani 1 1 d . . . . .
H23 H -0.104418 0.587224 0.706972 0.057 Uiso 1 1 calc R . . . .
C26 C 0.2435(3) 0.5826(3) 0.4793(2) 0.0480(10) Uani 1 1 d . . . . .
H26A H 0.197049 0.506408 0.478618 0.058 Uiso 1 1 calc R . . . .
H26B H 0.282601 0.584270 0.433318 0.058 Uiso 1 1 calc R . . . .
C2 C 0.5766(4) 1.1021(3) 0.6825(2) 0.0504(10) Uani 1 1 d . . . . .
H2A H 0.663861 1.136818 0.716358 0.076 Uiso 1 1 calc GR . . . .
H2B H 0.523704 1.139298 0.701145 0.076 Uiso 1 1 calc GR . . . .
H2C H 0.580316 1.105628 0.628338 0.076 Uiso 1 1 calc GR . . . .
C9 C 0.7482(4) 0.7407(4) 0.8258(2) 0.0564(12) Uani 1 1 d . . . . .
H9A H 0.810842 0.777462 0.877236 0.068 Uiso 1 1 calc R . . . .
H9B H 0.791513 0.712263 0.788619 0.068 Uiso 1 1 calc R . . . .
B1 B 0.2785(3) 0.1612(2) 0.87637(19) 0.0201(6) Uani 1 1 d . . . . .
C10 C 0.6335(4) 0.6491(4) 0.8350(2) 0.0561(11) Uani 1 1 d . . . . .
H10A H 0.598620 0.675463 0.878310 0.067 Uiso 1 1 calc R . . . .
H10B H 0.660063 0.592065 0.847767 0.067 Uiso 1 1 calc R . . . .
C28 C 0.0821(3) 0.6441(3) 0.5296(3) 0.0504(10) Uani 1 1 d . U . . .
H28 H 0.096048 0.617108 0.574047 0.061 Uiso 1 1 calc R . . . .
C7 C 0.7594(3) 0.9864(3) 0.7566(2) 0.0527(11) Uani 1 1 d . . . . .
H7A H 0.827600 1.040225 0.740111 0.063 Uiso 1 1 calc R . . . .
H7B H 0.732426 1.025043 0.798645 0.063 Uiso 1 1 calc R . . . .
C3 C 0.3824(3) 0.9267(3) 0.6309(2) 0.0443(9) Uani 1 1 d . . . . .
H3A H 0.387391 0.929373 0.576764 0.066 Uiso 1 1 calc GR . . . .
H3B H 0.327114 0.962463 0.647866 0.066 Uiso 1 1 calc GR . . . .
H3C H 0.346095 0.851576 0.633261 0.066 Uiso 1 1 calc GR . . . .
C8 C 0.8106(3) 0.9115(4) 0.7871(2) 0.0547(12) Uani 1 1 d . . . . .
H8A H 0.856798 0.886732 0.750194 0.066 Uiso 1 1 calc R . . . .
H8B H 0.872343 0.950048 0.838644 0.066 Uiso 1 1 calc R . . . .
C13 C 0.2393(4) 0.5142(3) 0.7101(2) 0.0568(11) Uani 1 1 d . . . . .
H13A H 0.246092 0.574882 0.687299 0.085 Uiso 1 1 calc GR . . . .
H13B H 0.162176 0.493857 0.731279 0.085 Uiso 1 1 calc GR . . . .
H13C H 0.233187 0.452922 0.669404 0.085 Uiso 1 1 calc GR . . . .
C11 C 0.3560(4) 0.5459(4) 0.7749(3) 0.0672(14) Uani 1 1 d . . . . .
H11 H 0.358678 0.614444 0.807397 0.081 Uiso 1 1 calc R . . . .
C4B C 0.6597(10) 0.9397(12) 0.5757(10) 0.037(2) Uani 0.437(6) 1 d D . P A 2
H4B H 0.644860 1.006230 0.572766 0.044 Uiso 0.437(6) 1 calc R . P A 2
C16A C 0.5986(13) 0.4322(14) 0.7076(10) 0.0464(16) Uani 0.358(6) 1 d D . P B 1
H16A H 0.625631 0.439858 0.764025 0.070 Uiso 0.358(6) 1 calc GR . P B 1
H16B H 0.665758 0.485761 0.691250 0.070 Uiso 0.358(6) 1 calc GR . P B 1
H16C H 0.584436 0.359858 0.678232 0.070 Uiso 0.358(6) 1 calc GR . P B 1
C32 C 0.1269(5) 0.6742(4) 0.4087(3) 0.0787(15) Uani 1 1 d . U . . .
H32 H 0.172444 0.670119 0.368572 0.094 Uiso 1 1 calc R . . . .
C29 C -0.0047(4) 0.6911(4) 0.5232(4) 0.092(2) Uani 1 1 d . U . . .
H29 H -0.049538 0.697201 0.563496 0.110 Uiso 1 1 calc R . . . .
C15A C 0.419(4) 0.424(4) 0.6025(12) 0.067(4) Uani 0.358(6) 1 d D . P B 1
H15A H 0.481783 0.471353 0.579335 0.101 Uiso 0.358(6) 1 calc GR . P B 1
H15B H 0.339386 0.436106 0.593704 0.101 Uiso 0.358(6) 1 calc GR . P B 1
H15C H 0.400942 0.348974 0.577938 0.101 Uiso 0.358(6) 1 calc GR . P B 1
C14A C 0.4745(10) 0.4493(8) 0.6909(6) 0.0357(11) Uani 0.358(6) 1 d D . P B 1
H14A H 0.410011 0.400359 0.713809 0.043 Uiso 0.358(6) 1 calc R . P B 1
C31 C 0.0347(8) 0.7203(5) 0.4034(5) 0.134(3) Uani 1 1 d . U . . .
H31 H 0.016135 0.745735 0.358859 0.160 Uiso 1 1 calc R . . . .
C30 C -0.0266(7) 0.7281(5) 0.4615(6) 0.136(3) Uani 1 1 d . U . . .
H30 H -0.086794 0.760802 0.458152 0.163 Uiso 1 1 calc R . . . .
C12 C 0.3424(6) 0.4818(7) 0.8296(4) 0.123(3) Uani 1 1 d . . . . .
H12A H 0.344643 0.412724 0.805643 0.184 Uiso 1 1 calc GR . . . .
H12B H 0.260002 0.469113 0.844335 0.184 Uiso 1 1 calc GR . . . .
H12C H 0.413062 0.519170 0.876697 0.184 Uiso 1 1 calc GR . . . .
C6A C 0.582(2) 0.871(2) 0.5137(15) 0.047(2) Uani 0.563(6) 1 d D . P A 1
H6AA H 0.527722 0.797223 0.512804 0.071 Uiso 0.563(6) 1 calc GR . P A 1
H6AB H 0.616547 0.871081 0.466656 0.071 Uiso 0.563(6) 1 calc GR . P A 1
H6AC H 0.529585 0.914222 0.514451 0.071 Uiso 0.563(6) 1 calc GR . P A 1
C5A C 0.7829(7) 1.0320(6) 0.5865(4) 0.0487(15) Uani 0.563(6) 1 d D . P A 1
H5AA H 0.850670 1.063835 0.635234 0.073 Uiso 0.563(6) 1 calc GR . P A 1
H5AB H 0.733983 1.077121 0.582512 0.073 Uiso 0.563(6) 1 calc GR . P A 1
H5AC H 0.821921 1.027025 0.541347 0.073 Uiso 0.563(6) 1 calc GR . P A 1
C6B C 0.569(3) 0.853(3) 0.5034(19) 0.047(2) Uani 0.437(6) 1 d D . P A 2
H6BA H 0.578521 0.785090 0.504157 0.071 Uiso 0.437(6) 1 calc GR . P A 2
H6BB H 0.591176 0.874129 0.455967 0.071 Uiso 0.437(6) 1 calc GR . P A 2
H6BC H 0.480486 0.843649 0.503315 0.071 Uiso 0.437(6) 1 calc GR . P A 2
C4A C 0.6925(9) 0.9196(8) 0.5872(7) 0.037(2) Uani 0.563(6) 1 d D . P A 1
H4A H 0.742789 0.873337 0.585088 0.044 Uiso 0.563(6) 1 calc R . P A 1
C5B C 0.7997(8) 0.9671(9) 0.5768(6) 0.0487(15) Uani 0.437(6) 1 d D . P A 2
H5BA H 0.853093 1.025620 0.623365 0.073 Uiso 0.437(6) 1 calc GR . P A 2
H5BB H 0.818154 0.989731 0.529276 0.073 Uiso 0.437(6) 1 calc GR . P A 2
H5BC H 0.819032 0.903642 0.578391 0.073 Uiso 0.437(6) 1 calc GR . P A 2
C15B C 0.451(2) 0.428(2) 0.6081(7) 0.067(4) Uani 0.642(6) 1 d D . P B 2
H15D H 0.368818 0.389616 0.620379 0.101 Uiso 0.642(6) 1 calc GR . P B 2
H15E H 0.476534 0.376713 0.576383 0.101 Uiso 0.642(6) 1 calc GR . P B 2
H15F H 0.441283 0.479350 0.578549 0.101 Uiso 0.642(6) 1 calc GR . P B 2
C14B C 0.5543(6) 0.4892(4) 0.6846(3) 0.0357(11) Uani 0.642(6) 1 d D . P B 2
H14B H 0.636725 0.527310 0.670129 0.043 Uiso 0.642(6) 1 calc R . P B 2
C16B C 0.5753(8) 0.4097(7) 0.7296(5) 0.0464(16) Uani 0.642(6) 1 d D . P B 2
H16D H 0.593741 0.355752 0.695056 0.070 Uiso 0.642(6) 1 calc GR . P B 2
H16E H 0.497436 0.373948 0.747246 0.070 Uiso 0.642(6) 1 calc GR . P B 2
H16F H 0.648040 0.448696 0.775421 0.070 Uiso 0.642(6) 1 calc GR . P B 2
Br1 Br 0.70287(3) 0.69647(3) 0.62289(2) 0.04469(11) Uani 1 1 d . . . . .
H1 H 0.673(4) 0.844(3) 0.834(2) 0.045(11) Uiso 1 1 d . . . . .

loop_
_atom_site_aniso_label
_atom_site_aniso_U_11
_atom_site_aniso_U_22
_atom_site_aniso_U_33
_atom_site_aniso_U_23
_atom_site_aniso_U_13
_atom_site_aniso_U_12
Fe1 0.0188(2) 0.0370(3) 0.0177(2) -0.00264(18) 0.00198(16) 0.01231(18)
P1 0.0253(4) 0.0359(5) 0.0243(4) -0.0027(3) 0.0108(3) 0.0015(3)
P2 0.0618(6) 0.0428(5) 0.0230(4) 0.0015(4) -0.0032(4) 0.0283(5)
N2 0.0236(12) 0.0260(13) 0.0269(14) 0.0021(11) 0.0116(11) 0.0062(10)
N3 0.0226(13) 0.0374(15) 0.0240(14) -0.0020(11) 0.0001(11) 0.0121(11)
N1 0.0245(14) 0.065(2) 0.0213(14) -0.0050(14) -0.0002(11) 0.0182(14)
C33 0.0187(13) 0.0230(14) 0.0233(15) 0.0070(12) 0.0064(11) 0.0098(11)
C38 0.0218(14) 0.0218(14) 0.0277(16) 0.0050(12) 0.0087(12) 0.0101(12)
C45 0.0138(12) 0.0180(13) 0.0261(15) 0.0044(11) 0.0059(11) 0.0036(11)
C39 0.0198(13) 0.0188(14) 0.0200(14) -0.0005(11) 0.0064(11) 0.0080(11)
C36 0.0138(13) 0.0290(16) 0.0342(17) 0.0109(13) 0.0063(12) 0.0061(12)
C37 0.0215(14) 0.0308(16) 0.0311(16) 0.0103(13) 0.0121(12) 0.0153(13)
C42 0.0322(16) 0.0238(15) 0.0241(15) 0.0063(12) 0.0092(13) 0.0105(13)
C44 0.0185(14) 0.0303(16) 0.0221(15) 0.0041(12) 0.0038(11) 0.0073(12)
C43 0.0214(14) 0.0268(16) 0.0284(16) 0.0074(13) 0.0078(12) 0.0030(12)
C52 0.0217(14) 0.0260(15) 0.0242(15) 0.0028(12) 0.0087(12) 0.0110(12)
C17 0.0213(14) 0.0259(15) 0.0183(14) 0.0021(12) 0.0023(12) 0.0044(12)
C46 0.0180(13) 0.0235(15) 0.0280(16) 0.0057(12) 0.0073(12) 0.0080(11)
C41 0.0222(14) 0.0304(16) 0.0261(16) 0.0050(13) 0.0044(12) 0.0135(12)
C19 0.0263(15) 0.0233(15) 0.0298(16) 0.0028(12) 0.0145(13) 0.0128(12)
C40 0.0159(13) 0.0219(14) 0.0268(15) 0.0026(12) 0.0057(11) 0.0065(11)
C51 0.0180(13) 0.0237(14) 0.0251(15) 0.0034(12) 0.0083(11) 0.0105(11)
C47 0.0226(14) 0.0226(15) 0.0310(16) 0.0033(12) 0.0113(12) 0.0072(12)
C34 0.0202(14) 0.0261(16) 0.0405(18) 0.0022(13) 0.0121(13) 0.0100(12)
C25 0.0238(15) 0.0305(16) 0.0258(16) 0.0037(13) 0.0099(13) 0.0146(13)
C56 0.0282(15) 0.0288(16) 0.0299(17) 0.0083(13) 0.0135(13) 0.0135(13)
C53 0.0278(16) 0.0355(18) 0.0289(17) 0.0002(14) 0.0065(13) 0.0109(14)
C48 0.0208(14) 0.0274(16) 0.0442(19) 0.0053(14) 0.0121(14) 0.0127(13)
C50 0.0252(15) 0.0370(18) 0.0274(16) 0.0023(14) 0.0044(13) 0.0161(14)
C18 0.0293(16) 0.0271(16) 0.0389(19) -0.0003(14) 0.0185(14) 0.0100(13)
C35 0.0227(15) 0.0220(15) 0.0437(19) 0.0020(14) 0.0097(14) 0.0060(12)
C55 0.0386(18) 0.048(2) 0.0279(17) 0.0161(15) 0.0179(14) 0.0252(16)
C54 0.0357(18) 0.054(2) 0.0210(16) 0.0035(15) 0.0064(14) 0.0208(17)
C24 0.0403(19) 0.0300(17) 0.0370(19) 0.0056(14) 0.0047(15) 0.0186(15)
C49 0.0259(16) 0.048(2) 0.0362(19) 0.0071(16) 0.0005(14) 0.0231(15)
C20 0.0438(19) 0.0350(18) 0.0284(17) 0.0075(14) 0.0154(15) 0.0195(15)
C27 0.0280(17) 0.0380(19) 0.0332(18) -0.0058(15) -0.0124(14) 0.0082(14)
C1 0.050(2) 0.0303(18) 0.0315(18) 0.0039(14) 0.0216(16) 0.0125(16)
C21 0.063(3) 0.0326(19) 0.050(2) 0.0135(17) 0.035(2) 0.0170(18)
C22 0.037(2) 0.0290(19) 0.075(3) 0.0036(19) 0.032(2) 0.0069(16)
C23 0.0295(18) 0.039(2) 0.062(3) -0.0085(19) -0.0022(17) 0.0163(16)
C26 0.0321(18) 0.065(3) 0.0308(19) -0.0166(17) -0.0093(15) 0.0216(18)
C2 0.074(3) 0.036(2) 0.041(2) 0.0109(17) 0.028(2) 0.0152(19)
C9 0.043(2) 0.104(4) 0.0252(19) 0.003(2) -0.0042(16) 0.044(2)
B1 0.0178(15) 0.0192(15) 0.0237(17) 0.0032(13) 0.0065(12) 0.0081(12)
C10 0.069(3) 0.076(3) 0.0257(19) 0.0046(19) -0.0058(18) 0.043(3)
C28 0.036(2) 0.043(2) 0.060(2) -0.0092(18) 0.0036(18) 0.0150(17)
C7 0.0304(19) 0.056(2) 0.039(2) -0.0079(18) 0.0078(16) -0.0094(17)
C3 0.045(2) 0.042(2) 0.052(2) 0.0085(17) 0.0185(18) 0.0225(17)
C8 0.0183(16) 0.087(3) 0.031(2) -0.012(2) 0.0013(14) 0.0041(18)
C13 0.059(3) 0.055(3) 0.040(2) -0.0013(19) 0.0051(19) 0.013(2)
C11 0.067(3) 0.061(3) 0.046(2) 0.024(2) -0.001(2) -0.005(2)
C4B 0.035(5) 0.051(5) 0.029(4) 0.013(3) 0.017(4) 0.017(3)
C16A 0.051(4) 0.036(4) 0.063(6) 0.027(3) 0.025(3) 0.020(3)
C32 0.090(4) 0.061(3) 0.046(3) 0.007(2) -0.024(2) 0.005(3)
C29 0.034(2) 0.063(3) 0.133(5) -0.053(3) -0.025(3) 0.024(2)
C15A 0.094(12) 0.052(3) 0.047(3) -0.017(3) -0.011(3) 0.044(8)
C14A 0.038(3) 0.032(3) 0.037(3) 0.008(2) 0.007(2) 0.015(2)
C31 0.172(8) 0.066(4) 0.109(5) 0.003(4) -0.095(4) 0.046(4)
C30 0.100(5) 0.068(4) 0.173(7) -0.063(4) -0.102(5) 0.054(4)
C12 0.101(5) 0.208(8) 0.124(6) 0.110(6) 0.046(4) 0.094(6)
C6A 0.057(4) 0.060(9) 0.021(6) 0.005(5) 0.017(3) 0.017(4)
C5A 0.041(3) 0.064(5) 0.043(3) 0.021(4) 0.025(2) 0.014(3)
C6B 0.057(4) 0.060(9) 0.021(6) 0.005(5) 0.017(3) 0.017(4)
C4A 0.035(5) 0.051(5) 0.029(4) 0.013(3) 0.017(4) 0.017(3)
C5B 0.041(3) 0.064(5) 0.043(3) 0.021(4) 0.025(2) 0.014(3)
C15B 0.094(12) 0.052(3) 0.047(3) -0.017(3) -0.011(3) 0.044(8)
C14B 0.038(3) 0.032(3) 0.037(3) 0.008(2) 0.007(2) 0.015(2)
C16B 0.051(4) 0.036(4) 0.063(6) 0.027(3) 0.025(3) 0.020(3)
Br1 0.03046(18) 0.0784(3) 0.02614(18) -0.00619(17) 0.00264(13) 0.03387(18)

loop_
_atom_type_symbol
_atom_type_description
_atom_type_scat_dispersion_real
_atom_type_scat_dispersion_imag
_atom_type_scat_source
C C 0.0033 0.0016 'International Tables Vol C Tables 4.2.6.8 and 6.1.1.4'
H H 0.0000 0.0000 'International Tables Vol C Tables 4.2.6.8 and 6.1.1.4'
B B 0.0013 0.0007 'International Tables Vol C Tables 4.2.6.8 and 6.1.1.4'
Br Br -0.2901 2.4595 'International Tables Vol C Tables 4.2.6.8 and 6.1.1.4'
Fe Fe 0.3463 0.8444 'International Tables Vol C Tables 4.2.6.8 and 6.1.1.4'
N N 0.0061 0.0033 'International Tables Vol C Tables 4.2.6.8 and 6.1.1.4'
P P 0.1023 0.0942 'International Tables Vol C Tables 4.2.6.8 and 6.1.1.4'

loop_
_geom_angle_atom_site_label_1
_geom_angle_atom_site_label_2
_geom_angle_atom_site_label_3
_geom_angle
_geom_angle_site_symmetry_1
_geom_angle_site_symmetry_3
_geom_angle_publ_flag
P1 Fe1 Br1 90.22(3) . . ?
P2 Fe1 P1 169.75(4) . . ?
P2 Fe1 Br1 91.07(3) . . ?
N1 Fe1 P1 84.53(10) . . ?
N1 Fe1 P2 85.32(10) . . ?
N1 Fe1 Br1 88.72(8) . . ?
C17 Fe1 P1 89.03(10) . . ?
C17 Fe1 P2 89.38(10) . . ?
C17 Fe1 N1 89.63(12) . . ?
C17 Fe1 C25 92.81(12) . . ?
C17 Fe1 Br1 178.25(9) . . ?
C25 Fe1 P1 95.67(10) . . ?
C25 Fe1 P2 94.52(10) . . ?
C25 Fe1 N1 177.55(12) . . ?
C25 Fe1 Br1 88.83(9) . . ?
C1 P1 Fe1 116.62(11) . . ?
C1 P1 C4B 97.6(4) . . ?
C7 P1 Fe1 101.21(15) . . ?
C7 P1 C1 101.82(18) . . ?
C7 P1 C4B 111.7(4) . . ?
C4B P1 Fe1 125.9(5) . . ?
C4A P1 Fe1 115.6(3) . . ?
C4A P1 C1 114.8(3) . . ?
C4A P1 C7 103.5(3) . . ?
C10 P2 Fe1 100.25(16) . . ?
C10 P2 C11 103.1(2) . . ?
C10 P2 C14A 113.8(3) . . ?
C10 P2 C14B 102.9(2) . . ?
C11 P2 Fe1 116.40(16) . . ?
C11 P2 C14A 89.0(4) . . ?
C11 P2 C14B 116.9(2) . . ?
C14A P2 Fe1 131.6(3) . . ?
C14B P2 Fe1 113.91(18) . . ?
C17 N2 C18 175.7(3) . . ?
C25 N3 C26 179.7(3) . . ?
Fe1 N1 H1 107(2) . . ?
C9 N1 Fe1 112.9(2) . . ?
C9 N1 C8 112.7(3) . . ?
C9 N1 H1 104(2) . . ?
C8 N1 Fe1 113.6(2) . . ?
C8 N1 H1 105(2) . . ?
C38 C33 B1 119.8(2) . . ?
C34 C33 C38 114.8(3) . . ?
C34 C33 B1 125.3(2) . . ?
C33 C38 H38 118.6 . . ?
C37 C38 C33 122.9(3) . . ?
C37 C38 H38 118.6 . . ?
C46 C45 B1 119.4(2) . . ?
C50 C45 C46 114.9(3) . . ?
C50 C45 B1 125.6(3) . . ?
C44 C39 B1 120.5(2) . . ?
C40 C39 C44 114.5(3) . . ?
C40 C39 B1 125.0(2) . . ?
C37 C36 H36 120.5 . . ?
C35 C36 H36 120.5 . . ?
C35 C36 C37 118.9(3) . . ?
C38 C37 H37 120.0 . . ?
C36 C37 C38 120.0(3) . . ?
C36 C37 H37 120.0 . . ?
C43 C42 H42 120.7 . . ?
C41 C42 H42 120.7 . . ?
C41 C42 C43 118.7(3) . . ?
C39 C44 H44 118.3 . . ?
C43 C44 C39 123.5(3) . . ?
C43 C44 H44 118.3 . . ?
C42 C43 C44 119.9(3) . . ?
C42 C43 H43 120.0 . . ?
C44 C43 H43 120.0 . . ?
C51 C52 H52 118.7 . . ?
C53 C52 H52 118.7 . . ?
C53 C52 C51 122.6(3) . . ?
N2 C17 Fe1 177.5(3) . . ?
C45 C46 H46 118.3 . . ?
C47 C46 C45 123.4(3) . . ?
C47 C46 H46 118.3 . . ?
C42 C41 H41 119.8 . . ?
C42 C41 C40 120.5(3) . . ?
C40 C41 H41 119.8 . . ?
C24 C19 C18 120.6(3) . . ?
C24 C19 C20 119.7(3) . . ?
C20 C19 C18 119.7(3) . . ?
C39 C40 H40 118.6 . . ?
C41 C40 C39 122.8(3) . . ?
C41 C40 H40 118.6 . . ?
C52 C51 C56 115.1(3) . . ?
C52 C51 B1 124.5(3) . . ?
C56 C51 B1 119.5(3) . . ?
C46 C47 H47 120.1 . . ?
C48 C47 C46 119.8(3) . . ?
C48 C47 H47 120.1 . . ?
C33 C34 H34 118.5 . . ?
C33 C34 C35 123.0(3) . . ?
C35 C34 H34 118.5 . . ?
N3 C25 Fe1 179.2(3) . . ?
C51 C56 H56 118.7 . . ?
C55 C56 C51 122.5(3) . . ?
C55 C56 H56 118.7 . . ?
C52 C53 H53 119.8 . . ?
C54 C53 C52 120.4(3) . . ?
C54 C53 H53 119.8 . . ?
C47 C48 H48 120.6 . . ?
C49 C48 C47 118.8(3) . . ?
C49 C48 H48 120.6 . . ?
C45 C50 H50 118.9 . . ?
C49 C50 C45 122.3(3) . . ?
C49 C50 H50 118.9 . . ?
N2 C18 C19 110.6(2) . . ?
N2 C18 H18A 109.5 . . ?
N2 C18 H18B 109.5 . . ?
C19 C18 H18A 109.5 . . ?
C19 C18 H18B 109.5 . . ?
H18A C18 H18B 108.1 . . ?
C36 C35 C34 120.3(3) . . ?
C36 C35 H35 119.8 . . ?
C34 C35 H35 119.8 . . ?
C56 C55 H55 119.7 . . ?
C54 C55 C56 120.5(3) . . ?
C54 C55 H55 119.7 . . ?
C53 C54 C55 118.7(3) . . ?
C53 C54 H54 120.6 . . ?
C55 C54 H54 120.6 . . ?
C19 C24 H24 120.1 . . ?
C19 C24 C23 119.8(3) . . ?
C23 C24 H24 120.1 . . ?
C48 C49 C50 120.8(3) . . ?
C48 C49 H49 119.6 . . ?
C50 C49 H49 119.6 . . ?
C19 C20 H20 119.9 . . ?
C21 C20 C19 120.3(3) . . ?
C21 C20 H20 119.9 . . ?
C28 C27 C26 120.8(4) . . ?
C32 C27 C26 120.7(4) . . ?
C32 C27 C28 118.5(4) . . ?
P1 C1 H1A 105.3 . . ?
C2 C1 P1 115.3(3) . . ?
C2 C1 H1A 105.3 . . ?
C3 C1 P1 113.8(2) . . ?
C3 C1 H1A 105.3 . . ?
C3 C1 C2 110.8(3) . . ?
C20 C21 H21 119.9 . . ?
C22 C21 C20 120.2(4) . . ?
C22 C21 H21 119.9 . . ?
C21 C22 H22 119.8 . . ?
C21 C22 C23 120.3(3) . . ?
C23 C22 H22 119.8 . . ?
C24 C23 H23 120.2 . . ?
C22 C23 C24 119.7(4) . . ?
C22 C23 H23 120.2 . . ?
N3 C26 C27 112.0(3) . . ?
N3 C26 H26A 109.2 . . ?
N3 C26 H26B 109.2 . . ?
C27 C26 H26A 109.2 . . ?
C27 C26 H26B 109.2 . . ?
H26A C26 H26B 107.9 . . ?
C1 C2 H2A 109.5 . . ?
C1 C2 H2B 109.5 . . ?
C1 C2 H2C 109.5 . . ?
H2A C2 H2B 109.5 . . ?
H2A C2 H2C 109.5 . . ?
H2B C2 H2C 109.5 . . ?
N1 C9 H9A 109.9 . . ?
N1 C9 H9B 109.9 . . ?
N1 C9 C10 109.1(3) . . ?
H9A C9 H9B 108.3 . . ?
C10 C9 H9A 109.9 . . ?
C10 C9 H9B 109.9 . . ?
C33 B1 C45 112.8(2) . . ?
C33 B1 C39 108.8(2) . . ?
C33 B1 C51 109.7(2) . . ?
C39 B1 C45 106.9(2) . . ?
C39 B1 C51 113.4(2) . . ?
C51 B1 C45 105.4(2) . . ?
P2 C10 H10A 110.0 . . ?
P2 C10 H10B 110.0 . . ?
C9 C10 P2 108.6(3) . . ?
C9 C10 H10A 110.0 . . ?
C9 C10 H10B 110.0 . . ?
H10A C10 H10B 108.3 . . ?
C27 C28 H28 119.5 . . ?
C29 C28 C27 120.9(5) . . ?
C29 C28 H28 119.5 . . ?
P1 C7 H7A 109.8 . . ?
P1 C7 H7B 109.8 . . ?
H7A C7 H7B 108.2 . . ?
C8 C7 P1 109.5(3) . . ?
C8 C7 H7A 109.8 . . ?
C8 C7 H7B 109.8 . . ?
C1 C3 H3A 109.5 . . ?
C1 C3 H3B 109.5 . . ?
C1 C3 H3C 109.5 . . ?
H3A C3 H3B 109.5 . . ?
H3A C3 H3C 109.5 . . ?
H3B C3 H3C 109.5 . . ?
N1 C8 C7 110.2(3) . . ?
N1 C8 H8A 109.6 . . ?
N1 C8 H8B 109.6 . . ?
C7 C8 H8A 109.6 . . ?
C7 C8 H8B 109.6 . . ?
H8A C8 H8B 108.1 . . ?
H13A C13 H13B 109.5 . . ?
H13A C13 H13C 109.5 . . ?
H13B C13 H13C 109.5 . . ?
C11 C13 H13A 109.5 . . ?
C11 C13 H13B 109.5 . . ?
C11 C13 H13C 109.5 . . ?
P2 C11 H11 101.4 . . ?
C13 C11 P2 112.9(3) . . ?
C13 C11 H11 101.4 . . ?
C12 C11 P2 120.1(4) . . ?
C12 C11 C13 115.6(5) . . ?
C12 C11 H11 101.4 . . ?
P1 C4B H4B 106.2 . . ?
C6B C4B P1 113.0(19) . . ?
C6B C4B H4B 106.2 . . ?
C5B C4B P1 111.5(8) . . ?
C5B C4B H4B 106.2 . . ?
C5B C4B C6B 113.2(18) . . ?
H16A C16A H16B 109.5 . . ?
H16A C16A H16C 109.5 . . ?
H16B C16A H16C 109.5 . . ?
C14A C16A H16A 109.5 . . ?
C14A C16A H16B 109.5 . . ?
C14A C16A H16C 109.5 . . ?
C27 C32 H32 120.5 . . ?
C27 C32 C31 118.9(6) . . ?
C31 C32 H32 120.5 . . ?
C28 C29 H29 119.8 . . ?
C30 C29 C28 120.5(6) . . ?
C30 C29 H29 119.8 . . ?
H15A C15A H15B 109.5 . . ?
H15A C15A H15C 109.5 . . ?
H15B C15A H15C 109.5 . . ?
C14A C15A H15A 109.5 . . ?
C14A C15A H15B 109.5 . . ?
C14A C15A H15C 109.5 . . ?
P2 C14A H14A 108.7 . . ?
C16A C14A P2 108.1(9) . . ?
C16A C14A C15A 111.4(18) . . ?
C16A C14A H14A 108.7 . . ?
C15A C14A P2 111(2) . . ?
C15A C14A H14A 108.7 . . ?
C32 C31 H31 120.0 . . ?
C30 C31 C32 119.9(6) . . ?
C30 C31 H31 120.0 . . ?
C29 C30 C31 121.2(6) . . ?
C29 C30 H30 119.4 . . ?
C31 C30 H30 119.4 . . ?
C11 C12 H12A 109.5 . . ?
C11 C12 H12B 109.5 . . ?
C11 C12 H12C 109.5 . . ?
H12A C12 H12B 109.5 . . ?
H12A C12 H12C 109.5 . . ?
H12B C12 H12C 109.5 . . ?
H6AA C6A H6AB 109.5 . . ?
H6AA C6A H6AC 109.5 . . ?
H6AB C6A H6AC 109.5 . . ?
C4A C6A H6AA 109.5 . . ?
C4A C6A H6AB 109.5 . . ?
C4A C6A H6AC 109.5 . . ?
H5AA C5A H5AB 109.5 . . ?
H5AA C5A H5AC 109.5 . . ?
H5AB C5A H5AC 109.5 . . ?
C4A C5A H5AA 109.5 . . ?
C4A C5A H5AB 109.5 . . ?
C4A C5A H5AC 109.5 . . ?
C4B C6B H6BA 109.5 . . ?
C4B C6B H6BB 109.5 . . ?
C4B C6B H6BC 109.5 . . ?
H6BA C6B H6BB 109.5 . . ?
H6BA C6B H6BC 109.5 . . ?
H6BB C6B H6BC 109.5 . . ?
P1 C4A H4A 107.5 . . ?
C6A C4A P1 107.3(14) . . ?
C6A C4A H4A 107.5 . . ?
C5A C4A P1 116.6(7) . . ?
C5A C4A C6A 110.1(14) . . ?
C5A C4A H4A 107.5 . . ?
C4B C5B H5BA 109.5 . . ?
C4B C5B H5BB 109.5 . . ?
C4B C5B H5BC 109.5 . . ?
H5BA C5B H5BB 109.5 . . ?
H5BA C5B H5BC 109.5 . . ?
H5BB C5B H5BC 109.5 . . ?
H15D C15B H15E 109.5 . . ?
H15D C15B H15F 109.5 . . ?
H15E C15B H15F 109.5 . . ?
C14B C15B H15D 109.5 . . ?
C14B C15B H15E 109.5 . . ?
C14B C15B H15F 109.5 . . ?
P2 C14B H14B 107.6 . . ?
C15B C14B P2 109.1(9) . . ?
C15B C14B H14B 107.6 . . ?
C15B C14B C16B 110.1(11) . . ?
C16B C14B P2 114.6(5) . . ?
C16B C14B H14B 107.6 . . ?
C14B C16B H16D 109.5 . . ?
C14B C16B H16E 109.5 . . ?
C14B C16B H16F 109.5 . . ?
H16D C16B H16E 109.5 . . ?
H16D C16B H16F 109.5 . . ?
H16E C16B H16F 109.5 . . ?

loop_
_geom_bond_atom_site_label_1
_geom_bond_atom_site_label_2
_geom_bond_distance
_geom_bond_site_symmetry_2
_geom_bond_publ_flag
Fe1 P1 2.2726(10) . ?
Fe1 P2 2.2638(11) . ?
Fe1 N1 2.073(3) . ?
Fe1 C17 1.824(3) . ?
Fe1 C25 1.828(3) . ?
Fe1 Br1 2.5091(5) . ?
P1 C1 1.849(4) . ?
P1 C7 1.837(4) . ?
P1 C4B 1.924(16) . ?
P1 C4A 1.832(11) . ?
P2 C10 1.840(4) . ?
P2 C11 1.869(5) . ?
P2 C14A 1.912(10) . ?
P2 C14B 1.890(5) . ?
N2 C17 1.158(4) . ?
N2 C18 1.449(4) . ?
N3 C25 1.157(4) . ?
N3 C26 1.432(4) . ?
N1 C9 1.478(5) . ?
N1 C8 1.483(5) . ?
N1 H1 0.88(4) . ?
C33 C38 1.407(4) . ?
C33 C34 1.393(4) . ?
C33 B1 1.641(4) . ?
C38 H38 0.9500 . ?
C38 C37 1.393(4) . ?
C45 C46 1.401(4) . ?
C45 C50 1.396(4) . ?
C45 B1 1.658(4) . ?
C39 C44 1.408(4) . ?
C39 C40 1.397(4) . ?
C39 B1 1.649(4) . ?
C36 H36 0.9500 . ?
C36 C37 1.382(4) . ?
C36 C35 1.377(4) . ?
C37 H37 0.9500 . ?
C42 H42 0.9500 . ?
C42 C43 1.385(4) . ?
C42 C41 1.383(4) . ?
C44 H44 0.9500 . ?
C44 C43 1.388(4) . ?
C43 H43 0.9500 . ?
C52 H52 0.9500 . ?
C52 C51 1.400(4) . ?
C52 C53 1.395(4) . ?
C46 H46 0.9500 . ?
C46 C47 1.386(4) . ?
C41 H41 0.9500 . ?
C41 C40 1.396(4) . ?
C19 C18 1.511(4) . ?
C19 C24 1.378(4) . ?
C19 C20 1.383(4) . ?
C40 H40 0.9500 . ?
C51 C56 1.407(4) . ?
C51 B1 1.651(4) . ?
C47 H47 0.9500 . ?
C47 C48 1.378(4) . ?
C34 H34 0.9500 . ?
C34 C35 1.393(4) . ?
C56 H56 0.9500 . ?
C56 C55 1.387(4) . ?
C53 H53 0.9500 . ?
C53 C54 1.379(5) . ?
C48 H48 0.9500 . ?
C48 C49 1.377(5) . ?
C50 H50 0.9500 . ?
C50 C49 1.393(4) . ?
C18 H18A 0.9900 . ?
C18 H18B 0.9900 . ?
C35 H35 0.9500 . ?
C55 H55 0.9500 . ?
C55 C54 1.384(5) . ?
C54 H54 0.9500 . ?
C24 H24 0.9500 . ?
C24 C23 1.393(5) . ?
C49 H49 0.9500 . ?
C20 H20 0.9500 . ?
C20 C21 1.380(5) . ?
C27 C26 1.504(5) . ?
C27 C28 1.376(5) . ?
C27 C32 1.371(6) . ?
C1 H1A 1.0000 . ?
C1 C2 1.537(5) . ?
C1 C3 1.525(5) . ?
C21 H21 0.9500 . ?
C21 C22 1.363(6) . ?
C22 H22 0.9500 . ?
C22 C23 1.383(6) . ?
C23 H23 0.9500 . ?
C26 H26A 0.9900 . ?
C26 H26B 0.9900 . ?
C2 H2A 0.9800 . ?
C2 H2B 0.9800 . ?
C2 H2C 0.9800 . ?
C9 H9A 0.9900 . ?
C9 H9B 0.9900 . ?
C9 C10 1.514(6) . ?
C10 H10A 0.9900 . ?
C10 H10B 0.9900 . ?
C28 H28 0.9500 . ?
C28 C29 1.370(6) . ?
C7 H7A 0.9900 . ?
C7 H7B 0.9900 . ?
C7 C8 1.499(6) . ?
C3 H3A 0.9800 . ?
C3 H3B 0.9800 . ?
C3 H3C 0.9800 . ?
C8 H8A 0.9900 . ?
C8 H8B 0.9900 . ?
C13 H13A 0.9800 . ?
C13 H13B 0.9800 . ?
C13 H13C 0.9800 . ?
C13 C11 1.496(6) . ?
C11 H11 1.0000 . ?
C11 C12 1.421(7) . ?
C4B H4B 1.0000 . ?
C4B C6B 1.517(14) . ?
C4B C5B 1.505(11) . ?
C16A H16A 0.9800 . ?
C16A H16B 0.9800 . ?
C16A H16C 0.9800 . ?
C16A C14A 1.517(13) . ?
C32 H32 0.9500 . ?
C32 C31 1.414(9) . ?
C29 H29 0.9500 . ?
C29 C30 1.321(11) . ?
C15A H15A 0.9800 . ?
C15A H15B 0.9800 . ?
C15A H15C 0.9800 . ?
C15A C14A 1.529(15) . ?
C14A H14A 1.0000 . ?
C31 H31 0.9500 . ?
C31 C30 1.343(12) . ?
C30 H30 0.9500 . ?
C12 H12A 0.9800 . ?
C12 H12B 0.9800 . ?
C12 H12C 0.9800 . ?
C6A H6AA 0.9800 . ?
C6A H6AB 0.9800 . ?
C6A H6AC 0.9800 . ?
C6A C4A 1.531(13) . ?
C5A H5AA 0.9800 . ?
C5A H5AB 0.9800 . ?
C5A H5AC 0.9800 . ?
C5A C4A 1.527(10) . ?
C6B H6BA 0.9800 . ?
C6B H6BB 0.9800 . ?
C6B H6BC 0.9800 . ?
C4A H4A 1.0000 . ?
C5B H5BA 0.9800 . ?
C5B H5BB 0.9800 . ?
C5B H5BC 0.9800 . ?
C15B H15D 0.9800 . ?
C15B H15E 0.9800 . ?
C15B H15F 0.9800 . ?
C15B C14B 1.530(11) . ?
C14B H14B 1.0000 . ?
C14B C16B 1.535(8) . ?
C16B H16D 0.9800 . ?
C16B H16E 0.9800 . ?
C16B H16F 0.9800 . ?

loop_
_geom_torsion_atom_site_label_1
_geom_torsion_atom_site_label_2
_geom_torsion_atom_site_label_3
_geom_torsion_atom_site_label_4
_geom_torsion
_geom_torsion_site_symmetry_1
_geom_torsion_site_symmetry_2
_geom_torsion_site_symmetry_3
_geom_torsion_site_symmetry_4
_geom_torsion_publ_flag
Fe1 P1 C1 C2 169.6(2) . . . . ?
Fe1 P1 C1 C3 -60.9(3) . . . . ?
Fe1 P1 C7 C8 24.5(3) . . . . ?
Fe1 P1 C4A C6A 78.4(14) . . . . ?
Fe1 P1 C4A C5A -157.7(6) . . . . ?
Fe1 P2 C10 C9 -29.1(3) . . . . ?
Fe1 P2 C11 C13 61.9(4) . . . . ?
Fe1 P2 C11 C12 -156.3(5) . . . . ?
Fe1 P2 C14B C15B -78.1(12) . . . . ?
Fe1 P2 C14B C16B 157.9(4) . . . . ?
Fe1 N1 C9 C10 -51.1(3) . . . . ?
Fe1 N1 C8 C7 49.9(3) . . . . ?
P1 C7 C8 N1 -47.4(3) . . . . ?
N1 C9 C10 P2 51.7(4) . . . . ?
C33 C38 C37 C36 -0.7(5) . . . . ?
C33 C34 C35 C36 -0.4(5) . . . . ?
C38 C33 C34 C35 0.7(5) . . . . ?
C38 C33 B1 C45 -166.1(3) . . . . ?
C38 C33 B1 C39 75.5(3) . . . . ?
C38 C33 B1 C51 -48.9(3) . . . . ?
C45 C46 C47 C48 0.1(4) . . . . ?
C45 C50 C49 C48 0.2(5) . . . . ?
C39 C44 C43 C42 1.7(5) . . . . ?
C37 C36 C35 C34 -0.4(5) . . . . ?
C42 C41 C40 C39 0.1(4) . . . . ?
C44 C39 C40 C41 3.1(4) . . . . ?
C44 C39 B1 C33 171.1(2) . . . . ?
C44 C39 B1 C45 49.0(3) . . . . ?
C44 C39 B1 C51 -66.7(3) . . . . ?
C43 C42 C41 C40 -2.6(4) . . . . ?
C52 C51 C56 C55 2.5(4) . . . . ?
C52 C51 B1 C33 150.0(3) . . . . ?
C52 C51 B1 C45 -88.4(3) . . . . ?
C52 C51 B1 C39 28.2(4) . . . . ?
C52 C53 C54 C55 1.8(5) . . . . ?
C46 C45 C50 C49 0.0(4) . . . . ?
C46 C45 B1 C33 -72.2(3) . . . . ?
C46 C45 B1 C39 47.3(3) . . . . ?
C46 C45 B1 C51 168.2(2) . . . . ?
C46 C47 C48 C49 0.0(4) . . . . ?
C41 C42 C43 C44 1.8(4) . . . . ?
C19 C24 C23 C22 -0.9(5) . . . . ?
C19 C20 C21 C22 -0.8(5) . . . . ?
C40 C39 C44 C43 -4.0(4) . . . . ?
C40 C39 B1 C33 -8.1(4) . . . . ?
C40 C39 B1 C45 -130.1(3) . . . . ?
C40 C39 B1 C51 114.2(3) . . . . ?
C51 C52 C53 C54 -0.1(5) . . . . ?
C51 C56 C55 C54 -0.9(5) . . . . ?
C47 C48 C49 C50 -0.2(5) . . . . ?
C34 C33 C38 C37 -0.1(4) . . . . ?
C34 C33 B1 C45 17.6(4) . . . . ?
C34 C33 B1 C39 -100.8(3) . . . . ?
C34 C33 B1 C51 134.7(3) . . . . ?
C56 C51 B1 C33 -41.5(3) . . . . ?
C56 C51 B1 C45 80.1(3) . . . . ?
C56 C51 B1 C39 -163.3(2) . . . . ?
C56 C55 C54 C53 -1.3(5) . . . . ?
C53 C52 C51 C56 -2.0(4) . . . . ?
C53 C52 C51 B1 166.9(3) . . . . ?
C50 C45 C46 C47 -0.1(4) . . . . ?
C50 C45 B1 C33 111.4(3) . . . . ?
C50 C45 B1 C39 -129.2(3) . . . . ?
C50 C45 B1 C51 -8.2(4) . . . . ?
C18 C19 C24 C23 178.3(3) . . . . ?
C18 C19 C20 C21 -177.5(3) . . . . ?
C35 C36 C37 C38 0.9(5) . . . . ?
C24 C19 C18 N2 -85.0(4) . . . . ?
C24 C19 C20 C21 1.3(5) . . . . ?
C20 C19 C18 N2 93.8(3) . . . . ?
C20 C19 C24 C23 -0.5(5) . . . . ?
C20 C21 C22 C23 -0.6(5) . . . . ?
C27 C28 C29 C30 0.7(7) . . . . ?
C27 C32 C31 C30 1.8(9) . . . . ?
C1 P1 C7 C8 145.0(3) . . . . ?
C1 P1 C4A C6A -61.9(15) . . . . ?
C1 P1 C4A C5A 62.0(8) . . . . ?
C21 C22 C23 C24 1.4(5) . . . . ?
C26 C27 C28 C29 -179.4(4) . . . . ?
C26 C27 C32 C31 178.1(4) . . . . ?
C9 N1 C8 C7 179.9(3) . . . . ?
B1 C33 C38 C37 -176.8(3) . . . . ?
B1 C33 C34 C35 177.2(3) . . . . ?
B1 C45 C46 C47 -176.9(3) . . . . ?
B1 C45 C50 C49 176.6(3) . . . . ?
B1 C39 C44 C43 176.7(3) . . . . ?
B1 C39 C40 C41 -177.7(3) . . . . ?
B1 C51 C56 C55 -167.0(3) . . . . ?
C10 P2 C11 C13 170.5(3) . . . . ?
C10 P2 C11 C12 -47.7(6) . . . . ?
C10 P2 C14B C15B 174.4(12) . . . . ?
C10 P2 C14B C16B 50.4(5) . . . . ?
C28 C27 C26 N3 -58.5(5) . . . . ?
C28 C27 C32 C31 -0.7(6) . . . . ?
C28 C29 C30 C31 0.3(9) . . . . ?
C7 P1 C1 C2 60.5(3) . . . . ?
C7 P1 C1 C3 -169.9(3) . . . . ?
C7 P1 C4A C6A -172.0(14) . . . . ?
C7 P1 C4A C5A -48.0(7) . . . . ?
C8 N1 C9 C10 178.6(3) . . . . ?
C11 P2 C10 C9 -149.5(3) . . . . ?
C11 P2 C14B C15B 62.2(12) . . . . ?
C11 P2 C14B C16B -61.8(5) . . . . ?
C4B P1 C1 C2 -53.6(5) . . . . ?
C4B P1 C1 C3 75.9(5) . . . . ?
C4B P1 C7 C8 -111.7(5) . . . . ?
C32 C27 C26 N3 122.6(4) . . . . ?
C32 C27 C28 C29 -0.5(6) . . . . ?
C32 C31 C30 C29 -1.6(10) . . . . ?
C14A P2 C10 C9 115.8(4) . . . . ?
C14A P2 C11 C13 -75.3(4) . . . . ?
C14A P2 C11 C12 66.5(6) . . . . ?
C4A P1 C1 C2 -50.5(5) . . . . ?
C4A P1 C1 C3 79.0(4) . . . . ?
C4A P1 C7 C8 -95.6(4) . . . . ?
C14B P2 C10 C9 88.6(3) . . . . ?
C14B P2 C11 C13 -77.4(4) . . . . ?
C14B P2 C11 C12 64.3(6) . . . . ?
